data_7719050
loop_
_publ_author_name
'Ajibade, Peter A.'
'Oloyede, Solomon O.'

_publ_section_title
;
 Synthesis, characterization, crystal structure and comparative study of
 porous metal-organic frameworks, ternary quantum dots and their composite
 as sensors for the electrochemical determination of bisphenol A.
;
_journal_issue 32
_journal_name_full 'Dalton transactions (Cambridge, England : 2003)'
_journal_page_first 12358
_journal_page_last 12381
_journal_paper_doi 10.1039/d5dt00377f
_journal_volume 54
_journal_year 2025
_chemical_formula_moiety 'C40 H42 Cu2 N14 O12'
_chemical_formula_sum 'C40 H42 Cu2 N14 O12'
_chemical_formula_weight 1037.95
_space_group_crystal_system triclinic
_space_group_IT_number 2
_space_group_name_Hall '-P 1'
_space_group_name_H-M_alt 'P -1'
_atom_sites_solution_hydrogens geom
_atom_sites_solution_primary dual
_audit_creation_date 2024-02-21
_audit_creation_method
;
Olex2 1.5
(compiled 2023.08.24 svn.re1ec1418 for OlexSys, GUI svn.r6817)
;
_audit_update_record
;
2024-04-02 deposited with the CCDC.	2025-07-04 downloaded from the CCDC.
;
_cell_angle_alpha 113.1300(10)
_cell_angle_beta 100.9340(10)
_cell_angle_gamma 91.9340(10)
_cell_formula_units_Z 1
_cell_length_a 9.2397(2)
_cell_length_b 11.2133(2)
_cell_length_c 12.2581(3)
_cell_measurement_reflns_used 9825
_cell_measurement_temperature 99.98
_cell_measurement_theta_max 72.85
_cell_measurement_theta_min 4.02
_cell_volume 1138.47(4)
_computing_molecular_graphics 'Olex2 1.5 (Dolomanov et al., 2009)'
_computing_publication_material 'Olex2 1.5 (Dolomanov et al., 2009)'
_computing_structure_refinement 'SHELXL 2019/3 (Sheldrick, 2015)'
_computing_structure_solution 'SHELXT 2018/2 (Sheldrick, 2018)'
_diffrn_ambient_temperature 99.98
_diffrn_measured_fraction_theta_full 0.978
_diffrn_measured_fraction_theta_max 0.959
_diffrn_measurement_device_type 'Bruker APEX-II CCD'
_diffrn_measurement_method '\f and \w scans'
_diffrn_radiation_type CuK\a
_diffrn_radiation_wavelength 1.54178
_diffrn_reflns_av_R_equivalents 0.0354
_diffrn_reflns_av_unetI/netI 0.0202
_diffrn_reflns_Laue_measured_fraction_full 0.978
_diffrn_reflns_Laue_measured_fraction_max 0.959
_diffrn_reflns_limit_h_max 11
_diffrn_reflns_limit_h_min -11
_diffrn_reflns_limit_k_max 13
_diffrn_reflns_limit_k_min -13
_diffrn_reflns_limit_l_max 14
_diffrn_reflns_limit_l_min -15
_diffrn_reflns_number 31048
_diffrn_reflns_point_group_measured_fraction_full 0.978
_diffrn_reflns_point_group_measured_fraction_max 0.959
_diffrn_reflns_theta_full 67.679
_diffrn_reflns_theta_max 73.067
_diffrn_reflns_theta_min 4.021
_diffrn_standards_number 0
_exptl_absorpt_coefficient_mu 1.812
_exptl_absorpt_correction_T_max 0.7537
_exptl_absorpt_correction_T_min 0.6426
_exptl_absorpt_correction_type multi-scan
_exptl_absorpt_process_details
;
SADABS-2016/2 (Bruker,2016/2) was used for absorption correction.
wR2(int) was 0.0678 before and 0.0530 after correction.
The Ratio of minimum to maximum transmission is 0.8526.
The \l/2 correction factor is Not present.
;
_exptl_crystal_colour blue
_exptl_crystal_colour_primary blue
_exptl_crystal_density_diffrn 1.514
_exptl_crystal_description plate
_exptl_crystal_F_000 534
_exptl_crystal_size_max 0.225
_exptl_crystal_size_mid 0.115
_exptl_crystal_size_min 0.065
_refine_diff_density_max 0.599
_refine_diff_density_min -0.406
_refine_diff_density_rms 0.061
_refine_ls_extinction_method none
_refine_ls_goodness_of_fit_ref 1.036
_refine_ls_hydrogen_treatment constr
_refine_ls_matrix_type full
_refine_ls_number_parameters 310
_refine_ls_number_reflns 4370
_refine_ls_number_restraints 0
_refine_ls_restrained_S_all 1.036
_refine_ls_R_factor_all 0.0358
_refine_ls_R_factor_gt 0.0324
_refine_ls_shift/su_max 0.001
_refine_ls_shift/su_mean 0.000
_refine_ls_structure_factor_coef Fsqd
_refine_ls_weighting_details 'w=1/[\s^2^(Fo^2^)+(0.0369P)^2^+1.4326P] where P=(Fo^2^+2Fc^2^)/3'
_refine_ls_weighting_scheme calc
_refine_ls_wR_factor_gt 0.0830
_refine_ls_wR_factor_ref 0.0852
_reflns_Friedel_coverage 0.000
_reflns_number_gt 3990
_reflns_number_total 4370
_reflns_threshold_expression 'I > 2\s(I)'
_cod_data_source_file d5dt00377f2.cif
_cod_data_source_block cu_pa_so_os117
_cod_depositor_comments 'Adding full bibliography for 7719050.cif.'
_cod_database_code 7719050
_shelx_shelxl_version_number 2019/3
_shelx_space_group_comment
;
The symmetry employed for this shelxl refinement is uniquely defined
by the following loop, which should always be used as a source of
symmetry information in preference to the above space-group names.
They are only intended as comments.
;
_shelx_estimated_absorpt_t_max 0.891
_shelx_estimated_absorpt_t_min 0.686
_olex2_refinement_description
;
1. Fixed Uiso
 At 1.2 times of:
  All C(H) groups, All N(H) groups
 At 1.5 times of:
  All C(H,H,H) groups
2.a Aromatic/amide H refined with riding coordinates:
 N4(H4), N6(H6), N7(H7), C9(H9), C19(H19), C14(H14), C18(H18), C15(H15),
 C6(H6A), C3(H3), C10(H10), C11(H11)
2.b Idealised Me refined as rotating group:
 C13(H13A,H13B,H13C), C21(H21A,H21B,H21C), C17(H17A,H17B,H17C)
;
_olex2_submission_special_instructions 'No special instructions were received'

loop_
_space_group_symop_operation_xyz
'x, y, z'
'-x, -y, -z'

loop_
_atom_site_label
_atom_site_type_symbol
_atom_site_fract_x
_atom_site_fract_y
_atom_site_fract_z
_atom_site_U_iso_or_equiv
_atom_site_adp_type
_atom_site_occupancy
_atom_site_site_symmetry_order
_atom_site_calc_flag
_atom_site_refinement_flags_posn
_atom_site_refinement_flags_adp
_atom_site_refinement_flags_occupancy
_atom_site_disorder_assembly
_atom_site_disorder_group
Cu1 Cu 0.82381(3) 0.79554(3) 0.60839(2) 0.01378(9) Uani 1 1 d . . . . .
O1 O 0.70173(15) 0.66225(12) 0.45006(11) 0.0158(3) Uani 1 1 d . . . . .
O3 O 0.24039(15) 0.35919(13) 0.32238(12) 0.0163(3) Uani 1 1 d . . . . .
O2 O 0.70511(15) 0.81149(13) 0.37147(12) 0.0171(3) Uani 1 1 d . . . . .
O4 O 0.10968(16) 0.29006(14) 0.13079(12) 0.0233(3) Uani 1 1 d . . . . .
N2 N 0.94427(18) 0.96144(15) 0.73369(14) 0.0163(3) Uani 1 1 d . . . . .
N4 N 0.46107(18) 1.00324(16) 0.66467(15) 0.0187(3) Uani 1 1 d . . . . .
H4 H 0.413613 1.072031 0.673418 0.022 Uiso 1 1 calc R U . . .
N3 N 1.01285(18) 0.71705(15) 0.58462(15) 0.0166(3) Uani 1 1 d . . . . .
N1 N 0.63596(18) 0.87396(15) 0.63579(14) 0.0157(3) Uani 1 1 d . . . . .
N6 N 1.17631(18) 0.58505(16) 0.51814(15) 0.0184(3) Uani 1 1 d . . . . .
H6 H 1.227316 0.534025 0.468393 0.022 Uiso 1 1 calc R U . . .
N7 N 1.0314(2) 1.14686(16) 0.88898(15) 0.0212(4) Uani 1 1 d . . . . .
H7 H 1.043916 1.211480 0.961250 0.025 Uiso 1 1 calc R U . . .
O6 O 0.2152(2) 0.5269(2) -0.11162(16) 0.0495(5) Uani 1 1 d . . . . .
O5 O 0.3934(2) 0.68318(19) -0.04198(16) 0.0456(5) Uani 1 1 d . . . . .
N5 N 0.3181(2) 0.59807(19) -0.03215(16) 0.0277(4) Uani 1 1 d . . . . .
C9 C 0.4327(2) 0.53349(18) 0.28799(17) 0.0154(4) Uani 1 1 d . . . . .
H9 H 0.459376 0.518087 0.359666 0.018 Uiso 1 1 calc R U . . .
C7 C 0.3060(2) 0.46262(18) 0.20050(17) 0.0163(4) Uani 1 1 d . . . . .
C8 C 0.2102(2) 0.36182(18) 0.21868(17) 0.0162(4) Uani 1 1 d . . . . .
C12 C 0.5980(2) 0.98987(18) 0.64238(17) 0.0164(4) Uani 1 1 d . . . . .
C19 C 1.1952(2) 0.61234(19) 0.64034(18) 0.0188(4) Uani 1 1 d . . . . .
H19 H 1.264781 0.579961 0.686374 0.023 Uiso 1 1 calc R U . . .
C14 C 1.0548(2) 1.02471(19) 0.70599(18) 0.0188(4) Uani 1 1 d . . . . .
H14 H 1.086932 0.992612 0.631534 0.023 Uiso 1 1 calc R U . . .
C2 C 0.5209(2) 0.62630(18) 0.27268(17) 0.0156(4) Uani 1 1 d . . . . .
C18 C 1.0955(2) 0.69390(19) 0.68124(17) 0.0185(4) Uani 1 1 d . . . . .
H18 H 1.083081 0.730073 0.762666 0.022 Uiso 1 1 calc R U . . .
C16 C 0.9327(2) 1.03873(19) 0.84506(17) 0.0183(4) Uani 1 1 d . . . . .
C20 C 1.0666(2) 0.64982(18) 0.48813(18) 0.0172(4) Uani 1 1 d . . . . .
C1 C 0.6536(2) 0.70684(18) 0.37165(16) 0.0147(4) Uani 1 1 d . . . . .
C15 C 1.1093(2) 1.1391(2) 0.80180(19) 0.0214(4) Uani 1 1 d . . . . .
H15 H 1.185874 1.201520 0.807695 0.026 Uiso 1 1 calc R U . . .
C13 C 0.6905(2) 1.09289(19) 0.62935(19) 0.0194(4) Uani 1 1 d . . . . .
H13A H 0.625834 1.142504 0.594564 0.029 Uiso 1 1 calc R U . . .
H13B H 0.757106 1.051949 0.575506 0.029 Uiso 1 1 calc R U . . .
H13C H 0.749370 1.151970 0.709418 0.029 Uiso 1 1 calc R U . . .
C6 C 0.2680(2) 0.48430(19) 0.09473(17) 0.0194(4) Uani 1 1 d . . . . .
H6A H 0.182555 0.436893 0.033536 0.023 Uiso 1 1 calc R U . . .
C3 C 0.4827(2) 0.64870(19) 0.16707(17) 0.0176(4) Uani 1 1 d . . . . .
H3 H 0.541024 0.711839 0.154848 0.021 Uiso 1 1 calc R U . . .
C10 C 0.5159(2) 0.8118(2) 0.65333(19) 0.0208(4) Uani 1 1 d . . . . .
H10 H 0.510498 0.726756 0.652702 0.025 Uiso 1 1 calc R U . . .
C4 C 0.3576(2) 0.5763(2) 0.08087(17) 0.0201(4) Uani 1 1 d . . . . .
C21 C 1.0214(2) 0.6489(2) 0.36484(18) 0.0221(4) Uani 1 1 d . . . . .
H21A H 0.967191 0.563670 0.308234 0.033 Uiso 1 1 calc R U . . .
H21B H 1.109913 0.665029 0.337192 0.033 Uiso 1 1 calc R U . . .
H21C H 0.957162 0.717408 0.367766 0.033 Uiso 1 1 calc R U . . .
C11 C 0.4080(2) 0.8907(2) 0.6714(2) 0.0230(4) Uani 1 1 d . . . . .
H11 H 0.314083 0.872321 0.685947 0.028 Uiso 1 1 calc R U . . .
C17 C 0.8257(3) 1.0174(2) 0.91411(19) 0.0246(4) Uani 1 1 d . . . . .
H17A H 0.731083 1.047065 0.890046 0.037 Uiso 1 1 calc R U . . .
H17B H 0.865758 1.066872 1.001451 0.037 Uiso 1 1 calc R U . . .
H17C H 0.809612 0.924163 0.896304 0.037 Uiso 1 1 calc R U . . .

loop_
_atom_site_aniso_label
_atom_site_aniso_U_11
_atom_site_aniso_U_22
_atom_site_aniso_U_33
_atom_site_aniso_U_23
_atom_site_aniso_U_13
_atom_site_aniso_U_12
Cu1 0.01284(15) 0.01169(15) 0.01416(15) 0.00314(11) 0.00144(10) 0.00230(11)
O1 0.0185(7) 0.0128(6) 0.0137(6) 0.0047(5) 0.0001(5) 0.0022(5)
O3 0.0183(7) 0.0154(6) 0.0159(7) 0.0072(5) 0.0030(5) 0.0022(5)
O2 0.0174(7) 0.0144(6) 0.0204(7) 0.0082(5) 0.0032(5) 0.0017(5)
O4 0.0252(8) 0.0232(7) 0.0155(7) 0.0041(6) 0.0007(6) -0.0072(6)
N2 0.0143(8) 0.0156(8) 0.0165(8) 0.0046(6) 0.0020(6) 0.0027(6)
N4 0.0168(8) 0.0154(8) 0.0252(9) 0.0089(7) 0.0054(7) 0.0052(7)
N3 0.0148(8) 0.0134(7) 0.0194(8) 0.0043(6) 0.0038(6) 0.0021(6)
N1 0.0148(8) 0.0133(7) 0.0174(8) 0.0053(6) 0.0018(6) 0.0005(6)
N6 0.0166(8) 0.0155(8) 0.0211(8) 0.0042(7) 0.0062(7) 0.0035(7)
N7 0.0268(9) 0.0167(8) 0.0153(8) 0.0034(7) 0.0013(7) -0.0015(7)
O6 0.0472(11) 0.0704(14) 0.0264(9) 0.0294(9) -0.0178(8) -0.0250(10)
O5 0.0591(12) 0.0486(11) 0.0319(9) 0.0294(9) -0.0083(8) -0.0178(9)
N5 0.0328(10) 0.0321(10) 0.0180(9) 0.0142(8) -0.0022(8) -0.0026(9)
C9 0.0180(9) 0.0156(9) 0.0128(9) 0.0060(7) 0.0028(7) 0.0053(8)
C7 0.0189(9) 0.0145(9) 0.0142(9) 0.0043(7) 0.0035(7) 0.0037(8)
C8 0.0176(9) 0.0144(9) 0.0148(9) 0.0036(7) 0.0040(7) 0.0040(8)
C12 0.0169(9) 0.0151(9) 0.0150(9) 0.0049(7) 0.0015(7) 0.0014(8)
C19 0.0202(10) 0.0172(9) 0.0183(9) 0.0085(8) 0.0003(8) 0.0011(8)
C14 0.0172(9) 0.0203(10) 0.0195(10) 0.0085(8) 0.0039(8) 0.0031(8)
C2 0.0168(9) 0.0136(9) 0.0154(9) 0.0050(7) 0.0029(7) 0.0047(8)
C18 0.0190(10) 0.0187(9) 0.0153(9) 0.0053(8) 0.0022(7) -0.0009(8)
C16 0.0210(10) 0.0160(9) 0.0162(9) 0.0066(8) -0.0001(8) 0.0017(8)
C20 0.0155(9) 0.0145(9) 0.0199(10) 0.0057(8) 0.0031(7) 0.0004(8)
C1 0.0152(9) 0.0141(9) 0.0145(9) 0.0045(7) 0.0046(7) 0.0047(7)
C15 0.0200(10) 0.0209(10) 0.0219(10) 0.0089(8) 0.0018(8) -0.0027(8)
C13 0.0200(10) 0.0168(9) 0.0236(10) 0.0101(8) 0.0052(8) 0.0028(8)
C6 0.0204(10) 0.0192(9) 0.0150(9) 0.0054(8) -0.0003(7) 0.0005(8)
C3 0.0216(10) 0.0155(9) 0.0167(9) 0.0074(7) 0.0043(8) 0.0018(8)
C10 0.0162(9) 0.0167(9) 0.0304(11) 0.0114(8) 0.0035(8) 0.0007(8)
C4 0.0256(10) 0.0222(10) 0.0130(9) 0.0091(8) 0.0009(8) 0.0026(8)
C21 0.0237(10) 0.0231(10) 0.0207(10) 0.0107(8) 0.0040(8) 0.0010(9)
C11 0.0165(10) 0.0212(10) 0.0344(12) 0.0142(9) 0.0067(8) 0.0029(8)
C17 0.0300(11) 0.0226(10) 0.0195(10) 0.0065(8) 0.0066(8) 0.0015(9)

loop_
_atom_type_symbol
_atom_type_description
_atom_type_scat_dispersion_real
_atom_type_scat_dispersion_imag
_atom_type_scat_source
C C 0.0181 0.0091 'International Tables Vol C Tables 4.2.6.8 and 6.1.1.4'
H H 0.0000 0.0000 'International Tables Vol C Tables 4.2.6.8 and 6.1.1.4'
Cu Cu -1.9646 0.5888 'International Tables Vol C Tables 4.2.6.8 and 6.1.1.4'
N N 0.0311 0.0180 'International Tables Vol C Tables 4.2.6.8 and 6.1.1.4'
O O 0.0492 0.0322 'International Tables Vol C Tables 4.2.6.8 and 6.1.1.4'

loop_
_geom_angle_atom_site_label_1
_geom_angle_atom_site_label_2
_geom_angle_atom_site_label_3
_geom_angle
_geom_angle_site_symmetry_1
_geom_angle_site_symmetry_3
_geom_angle_publ_flag
O1 Cu1 O3 81.88(5) . 2_666 ?
N2 Cu1 O1 161.62(6) . . ?
N2 Cu1 O3 116.35(6) . 2_666 ?
N3 Cu1 O1 94.22(6) . . ?
N3 Cu1 O3 88.65(6) . 2_666 ?
N3 Cu1 N2 88.87(7) . . ?
N1 Cu1 O1 86.60(6) . . ?
N1 Cu1 O3 90.52(6) . 2_666 ?
N1 Cu1 N2 90.65(6) . . ?
N1 Cu1 N3 178.74(7) . . ?
C1 O1 Cu1 114.69(12) . . ?
C8 O3 Cu1 132.02(12) . 2_666 ?
C14 N2 Cu1 121.04(13) . . ?
C16 N2 Cu1 132.20(14) . . ?
C16 N2 C14 106.41(16) . . ?
C12 N4 H4 125.9 . . ?
C12 N4 C11 108.18(17) . . ?
C11 N4 H4 125.9 . . ?
C18 N3 Cu1 117.26(13) . . ?
C20 N3 Cu1 134.40(14) . . ?
C20 N3 C18 105.99(16) . . ?
C12 N1 Cu1 130.08(13) . . ?
C12 N1 C10 106.20(16) . . ?
C10 N1 Cu1 123.71(13) . . ?
C19 N6 H6 125.9 . . ?
C20 N6 H6 125.9 . . ?
C20 N6 C19 108.29(16) . . ?
C16 N7 H7 125.8 . . ?
C16 N7 C15 108.48(17) . . ?
C15 N7 H7 125.8 . . ?
O6 N5 O5 123.72(18) . . ?
O6 N5 C4 117.87(18) . . ?
O5 N5 C4 118.37(18) . . ?
C7 C9 H9 119.3 . . ?
C2 C9 H9 119.3 . . ?
C2 C9 C7 121.47(17) . . ?
C9 C7 C8 120.91(17) . . ?
C9 C7 C6 119.13(18) . . ?
C6 C7 C8 119.95(17) . . ?
O3 C8 C7 116.22(16) . . ?
O4 C8 O3 126.12(18) . . ?
O4 C8 C7 117.66(17) . . ?
N4 C12 C13 123.42(17) . . ?
N1 C12 N4 109.94(17) . . ?
N1 C12 C13 126.64(18) . . ?
N6 C19 H19 126.9 . . ?
C18 C19 N6 106.30(17) . . ?
C18 C19 H19 126.9 . . ?
N2 C14 H14 125.4 . . ?
C15 C14 N2 109.21(18) . . ?
C15 C14 H14 125.4 . . ?
C9 C2 C1 120.54(17) . . ?
C9 C2 C3 119.50(18) . . ?
C3 C2 C1 119.90(17) . . ?
N3 C18 H18 125.4 . . ?
C19 C18 N3 109.17(17) . . ?
C19 C18 H18 125.4 . . ?
N2 C16 N7 109.87(18) . . ?
N2 C16 C17 127.29(18) . . ?
N7 C16 C17 122.81(18) . . ?
N3 C20 N6 110.26(17) . . ?
N3 C20 C21 126.55(18) . . ?
N6 C20 C21 123.12(18) . . ?
O1 C1 C2 115.96(16) . . ?
O2 C1 O1 125.33(17) . . ?
O2 C1 C2 118.70(17) . . ?
N7 C15 H15 127.0 . . ?
C14 C15 N7 106.03(18) . . ?
C14 C15 H15 127.0 . . ?
C12 C13 H13A 109.5 . . ?
C12 C13 H13B 109.5 . . ?
C12 C13 H13C 109.5 . . ?
H13A C13 H13B 109.5 . . ?
H13A C13 H13C 109.5 . . ?
H13B C13 H13C 109.5 . . ?
C7 C6 H6A 120.7 . . ?
C4 C6 C7 118.52(18) . . ?
C4 C6 H6A 120.7 . . ?
C2 C3 H3 121.0 . . ?
C4 C3 C2 118.09(18) . . ?
C4 C3 H3 121.0 . . ?
N1 C10 H10 125.3 . . ?
C11 C10 N1 109.40(18) . . ?
C11 C10 H10 125.3 . . ?
C6 C4 N5 118.44(18) . . ?
C3 C4 N5 118.29(18) . . ?
C3 C4 C6 123.27(18) . . ?
C20 C21 H21A 109.5 . . ?
C20 C21 H21B 109.5 . . ?
C20 C21 H21C 109.5 . . ?
H21A C21 H21B 109.5 . . ?
H21A C21 H21C 109.5 . . ?
H21B C21 H21C 109.5 . . ?
N4 C11 H11 126.9 . . ?
C10 C11 N4 106.27(18) . . ?
C10 C11 H11 126.9 . . ?
C16 C17 H17A 109.5 . . ?
C16 C17 H17B 109.5 . . ?
C16 C17 H17C 109.5 . . ?
H17A C17 H17B 109.5 . . ?
H17A C17 H17C 109.5 . . ?
H17B C17 H17C 109.5 . . ?

loop_
_geom_bond_atom_site_label_1
_geom_bond_atom_site_label_2
_geom_bond_distance
_geom_bond_site_symmetry_2
_geom_bond_publ_flag
Cu1 O1 2.0124(13) . ?
Cu1 O3 2.3153(13) 2_666 ?
Cu1 N2 2.0063(16) . ?
Cu1 N3 2.0014(16) . ?
Cu1 N1 1.9977(16) . ?
O1 C1 1.266(2) . ?
O3 C8 1.261(2) . ?
O2 C1 1.252(2) . ?
O4 C8 1.249(2) . ?
N2 C14 1.391(3) . ?
N2 C16 1.326(3) . ?
N4 H4 0.8800 . ?
N4 C12 1.345(3) . ?
N4 C11 1.377(3) . ?
N3 C18 1.402(3) . ?
N3 C20 1.327(3) . ?
N1 C12 1.333(2) . ?
N1 C10 1.385(3) . ?
N6 H6 0.8800 . ?
N6 C19 1.380(3) . ?
N6 C20 1.345(3) . ?
N7 H7 0.8800 . ?
N7 C16 1.348(3) . ?
N7 C15 1.375(3) . ?
O6 N5 1.216(2) . ?
O5 N5 1.219(2) . ?
N5 C4 1.480(2) . ?
C9 H9 0.9500 . ?
C9 C7 1.394(3) . ?
C9 C2 1.392(3) . ?
C7 C8 1.522(3) . ?
C7 C6 1.394(3) . ?
C12 C13 1.490(3) . ?
C19 H19 0.9500 . ?
C19 C18 1.345(3) . ?
C14 H14 0.9500 . ?
C14 C15 1.352(3) . ?
C2 C1 1.514(3) . ?
C2 C3 1.397(3) . ?
C18 H18 0.9500 . ?
C16 C17 1.488(3) . ?
C20 C21 1.485(3) . ?
C15 H15 0.9500 . ?
C13 H13A 0.9800 . ?
C13 H13B 0.9800 . ?
C13 H13C 0.9800 . ?
C6 H6A 0.9500 . ?
C6 C4 1.383(3) . ?
C3 H3 0.9500 . ?
C3 C4 1.382(3) . ?
C10 H10 0.9500 . ?
C10 C11 1.347(3) . ?
C21 H21A 0.9800 . ?
C21 H21B 0.9800 . ?
C21 H21C 0.9800 . ?
C11 H11 0.9500 . ?
C17 H17A 0.9800 . ?
C17 H17B 0.9800 . ?
C17 H17C 0.9800 . ?

loop_
_geom_torsion_atom_site_label_1
_geom_torsion_atom_site_label_2
_geom_torsion_atom_site_label_3
_geom_torsion_atom_site_label_4
_geom_torsion
_geom_torsion_site_symmetry_1
_geom_torsion_site_symmetry_2
_geom_torsion_site_symmetry_3
_geom_torsion_site_symmetry_4
_geom_torsion_publ_flag
Cu1 O1 C1 O2 19.7(2) . . . . ?
Cu1 O1 C1 C2 -158.97(12) . . . . ?
Cu1 O3 C8 O4 16.3(3) 2_666 . . . ?
Cu1 O3 C8 C7 -163.80(12) 2_666 . . . ?
Cu1 N2 C14 C15 174.49(14) . . . . ?
Cu1 N2 C16 N7 -173.56(13) . . . . ?
Cu1 N2 C16 C17 4.2(3) . . . . ?
Cu1 N3 C18 C19 164.31(13) . . . . ?
Cu1 N3 C20 N6 -160.62(14) . . . . ?
Cu1 N3 C20 C21 22.5(3) . . . . ?
Cu1 N1 C12 N4 -178.68(13) . . . . ?
Cu1 N1 C12 C13 0.5(3) . . . . ?
Cu1 N1 C10 C11 178.89(14) . . . . ?
N2 C14 C15 N7 -0.3(2) . . . . ?
N1 C10 C11 N4 0.2(2) . . . . ?
N6 C19 C18 N3 0.5(2) . . . . ?
O6 N5 C4 C6 -5.5(3) . . . . ?
O6 N5 C4 C3 174.2(2) . . . . ?
O5 N5 C4 C6 176.9(2) . . . . ?
O5 N5 C4 C3 -3.5(3) . . . . ?
C9 C7 C8 O3 9.1(3) . . . . ?
C9 C7 C8 O4 -170.98(18) . . . . ?
C9 C7 C6 C4 -0.4(3) . . . . ?
C9 C2 C1 O1 18.4(3) . . . . ?
C9 C2 C1 O2 -160.36(17) . . . . ?
C9 C2 C3 C4 -0.3(3) . . . . ?
C7 C9 C2 C1 176.93(17) . . . . ?
C7 C9 C2 C3 -0.4(3) . . . . ?
C7 C6 C4 N5 179.27(19) . . . . ?
C7 C6 C4 C3 -0.4(3) . . . . ?
C8 C7 C6 C4 -179.85(18) . . . . ?
C12 N4 C11 C10 0.3(2) . . . . ?
C12 N1 C10 C11 -0.6(2) . . . . ?
C19 N6 C20 N3 -0.4(2) . . . . ?
C19 N6 C20 C21 176.61(18) . . . . ?
C14 N2 C16 N7 -0.5(2) . . . . ?
C14 N2 C16 C17 177.3(2) . . . . ?
C2 C9 C7 C8 -179.75(17) . . . . ?
C2 C9 C7 C6 0.8(3) . . . . ?
C2 C3 C4 N5 -178.94(18) . . . . ?
C2 C3 C4 C6 0.7(3) . . . . ?
C18 N3 C20 N6 0.7(2) . . . . ?
C18 N3 C20 C21 -176.17(18) . . . . ?
C16 N2 C14 C15 0.5(2) . . . . ?
C16 N7 C15 C14 0.0(2) . . . . ?
C20 N3 C18 C19 -0.8(2) . . . . ?
C20 N6 C19 C18 -0.1(2) . . . . ?
C1 C2 C3 C4 -177.67(18) . . . . ?
C15 N7 C16 N2 0.3(2) . . . . ?
C15 N7 C16 C17 -177.56(19) . . . . ?
C6 C7 C8 O3 -171.41(18) . . . . ?
C6 C7 C8 O4 8.5(3) . . . . ?
C3 C2 C1 O1 -164.21(17) . . . . ?
C3 C2 C1 O2 17.0(3) . . . . ?
C10 N1 C12 N4 0.8(2) . . . . ?
C10 N1 C12 C13 179.97(19) . . . . ?
C11 N4 C12 N1 -0.7(2) . . . . ?
C11 N4 C12 C13 -179.88(18) . . . . ?
